data_7015820
loop_
_publ_author_name
'Arrowsmith, Rory L.'
'Waghorn, Philip A.'
'Jones, Michael W.'
'Bauman, Andreas'
'Brayshaw, Simon K.'
'Hu, Zhiyuan'
'Kociok-K\"ohn, Gabriele'
'Mindt, Thomas L.'
'Tyrrell, Rex M.'
'Botchway, Stanley W.'
'Dilworth, Jonathan R.'
'Pascu, Sofia I.'

_publ_section_title
;
 Fluorescent gallium and indium bis(thiosemicarbazonates) and their
 radiolabelled analogues: Synthesis, structures and cellular confocal
 fluorescence imaging investigations.
;
_journal_issue 23
_journal_name_full 'Dalton transactions (Cambridge, England : 2003)'
_journal_page_first 6238
_journal_page_last 6252
_journal_paper_doi 10.1039/c1dt10126a
_journal_volume 40
_journal_year 2011
_chemical_compound_source
;
synthesis described
;
_chemical_formula_moiety ' C8 H14 Cl Ga N6 S2 '
_chemical_formula_sum 'C8 H14 Cl Ga N6 S2'
_chemical_formula_weight 363.54
_chemical_name_systematic
;
?
;
_space_group_IT_number 2
_symmetry_cell_setting triclinic
_symmetry_space_group_name_Hall '-P 1'
_symmetry_space_group_name_H-M 'P -1'
_atom_sites_solution_hydrogens geom
_atom_sites_solution_primary direct
_audit_creation_date 06-04-12
_audit_creation_method CRYSTALS_ver_12-03-99
_cell_angle_alpha 71.9381(8)
_cell_angle_beta 88.2968(9)
_cell_angle_gamma 63.9387(11)
_cell_formula_units_Z 2
_cell_length_a 7.4933(2)
_cell_length_b 8.4063(2)
_cell_length_c 13.1279(3)
_cell_measurement_reflns_used 3604
_cell_measurement_temperature 150
_cell_measurement_theta_max 28
_cell_measurement_theta_min 5
_cell_volume 700.74(3)
_computing_cell_refinement
;
KappaCCD software 'DENZO' (Otwinowski & Minor, 1996)
;
_computing_data_collection
;
KappaCCD software 'Collect' (Nonius, 2000)
;
_computing_data_reduction
;
KappaCCD software 'DENZO' (Otwinowski & Minor, 1996)
;
_computing_publication_material
;
CRYSTALS (Watkin et al, 2001)
;
_computing_structure_refinement
;
CRYSTALS (Watkin et al, 2001)
;
_computing_structure_solution 'SIR92 (Giacovazzo et al, 1992)'
_diffrn_ambient_temperature 150
_diffrn_measured_fraction_theta_full 0.996
_diffrn_measured_fraction_theta_max 0.996
_diffrn_measurement_device_type
;
Nonius KappaCCD
;
_diffrn_measurement_method \w
_diffrn_radiation_monochromator graphite
_diffrn_radiation_type 'Mo K\a'
_diffrn_radiation_wavelength 0.71073
_diffrn_reflns_av_R_equivalents 0.025
_diffrn_reflns_limit_h_max 9
_diffrn_reflns_limit_h_min -9
_diffrn_reflns_limit_k_max 10
_diffrn_reflns_limit_k_min -10
_diffrn_reflns_limit_l_max 16
_diffrn_reflns_limit_l_min -16
_diffrn_reflns_number 9604
_diffrn_reflns_theta_full 27.399
_diffrn_reflns_theta_max 27.399
_diffrn_reflns_theta_min 5.123
_diffrn_standards_decay_% 0.00
_diffrn_standards_interval_count 0
_diffrn_standards_interval_time 0
_diffrn_standards_number 0
_exptl_absorpt_coefficient_mu 2.443
_exptl_absorpt_correction_T_max 0.68
_exptl_absorpt_correction_T_min 0.53
_exptl_absorpt_correction_type multi-scan
_exptl_absorpt_process_details
;
Denzo/Scalepack (Otwinowski & Minor, 1996)
;
_exptl_crystal_colour ' orange '
_exptl_crystal_density_diffrn 1.723
_exptl_crystal_description ' block '
_exptl_crystal_F_000 368
_exptl_crystal_size_max 0.30
_exptl_crystal_size_mid 0.26
_exptl_crystal_size_min 0.16
_exptl_crystal_thermal_history
;
The material was crystallised at ambient temperature. A suitable crystal
was cooled rapidly to 150K for single-crystal X-ray diffraction analysis.
;
_refine_diff_density_max 0.41
_refine_diff_density_min -0.50
_refine_ls_extinction_method None
_refine_ls_goodness_of_fit_ref 1.0651
_refine_ls_hydrogen_treatment mixed
_refine_ls_matrix_type full
_refine_ls_number_parameters 171
_refine_ls_number_reflns 2664
_refine_ls_number_restraints 0
_refine_ls_R_factor_all 0.0294
_refine_ls_R_factor_gt 0.0235
_refine_ls_shift/su_max 0.017623
_refine_ls_structure_factor_coef F
_refine_ls_weighting_details
;
Method, part 1, Chebychev polynomial, (Watkin, 1994, Prince, 1982)
[weight] = 1.0/[A~0~*T~0~(x)+A~1~*T~1~(x) ... +A~n-1~]*T~n-1~(x)]
where A~i~ are the Chebychev coefficients listed below and x= Fcalc/Fmax
Method = Robust Weighting (Prince, 1982)
W = [weight] * [1-(deltaF/6*sigmaF)^2^]^2^
A~i~ are:
0.616 0.133 0.348
;
_refine_ls_weighting_scheme calc
_refine_ls_wR_factor_all 0.0312
_refine_ls_wR_factor_gt 0.0279
_refine_ls_wR_factor_ref 0.0279
_reflns_limit_h_max 9
_reflns_limit_h_min -9
_reflns_limit_k_max 10
_reflns_limit_k_min -10
_reflns_limit_l_max 16
_reflns_limit_l_min 0
_reflns_number_gt 2664
_reflns_number_total 3143
_reflns_threshold_expression I>3.00u(I)
_cod_data_source_file c1dt10126a.txt
_cod_data_source_block compound_1
_cod_depositor_comments
;
The following automatic conversions were performed:
'_symmetry_cell_setting' value 'Triclinic' changed to 'triclinic'
according to '/home/saulius/struct/CIF-dictionaries/cif_core.dic'
dictionary named 'cif_core.dic' version 2.4.1 from 2010-06-29.

Automatic conversion script
Id: cif_fix_enum 1555 2011-01-17 13:19:09Z saulius 
;
_cod_original_sg_symbol_H-M 'P -1 '
_cod_original_formula_sum ' C8 H14 Cl Ga N6 S2 '
_cod_database_code 7015820

loop_
_symmetry_equiv_pos_as_xyz
x,y,z
-x,-y,-z

loop_
_atom_site_label
_atom_site_type_symbol
_atom_site_fract_x
_atom_site_fract_y
_atom_site_fract_z
_atom_site_U_iso_or_equiv
_atom_site_occupancy
_atom_site_adp_type
Ga1 Ga 0.05944(3) 0.67511(3) 0.196409(16) 0.0153 1.0000 Uani
Cl1 Cl -0.14162(7) 0.77678(7) 0.31598(4) 0.0230 1.0000 Uani
S1 S -0.11637(7) 0.87509(6) 0.02973(4) 0.0222 1.0000 Uani
C1 C -0.2372(3) 0.7415(3) 0.01990(15) 0.0178 1.0000 Uani
N1 N -0.1979(2) 0.5710(2) 0.08537(13) 0.0182 1.0000 Uani
N2 N -0.0431(2) 0.5040(2) 0.16364(12) 0.0167 1.0000 Uani
C2 C 0.0280(3) 0.3328(3) 0.22994(15) 0.0176 1.0000 Uani
C3 C 0.2065(3) 0.2765(3) 0.30426(15) 0.0182 1.0000 Uani
N3 N 0.2539(2) 0.4099(2) 0.29628(12) 0.0169 1.0000 Uani
N4 N 0.4235(2) 0.3764(2) 0.35348(13) 0.0189 1.0000 Uani
C4 C 0.4675(3) 0.5193(3) 0.31723(15) 0.0176 1.0000 Uani
S2 S 0.33471(7) 0.72716(6) 0.20771(4) 0.0202 1.0000 Uani
N5 N -0.3800(3) 0.8203(2) -0.06427(14) 0.0224 1.0000 Uani
C5 C -0.4931(3) 0.7281(3) -0.08489(17) 0.0252 1.0000 Uani
C6 C -0.0569(3) 0.2035(3) 0.22773(17) 0.0224 1.0000 Uani
C7 C 0.3272(3) 0.0790(3) 0.37613(18) 0.0291 1.0000 Uani
N6 N 0.6300(2) 0.5055(2) 0.36662(14) 0.0221 1.0000 Uani
C8 C 0.7554(3) 0.3455(3) 0.45925(17) 0.0268 1.0000 Uani
H1 H -0.413(4) 0.927(4) -0.099(2) 0.033(7) 1.0000 Uiso
H2 H 0.662(4) 0.594(4) 0.344(2) 0.032(7) 1.0000 Uiso
H51 H -0.5912 0.8115 -0.1514 0.0314 1.0000 Uiso
H52 H -0.5666 0.7022 -0.0220 0.0314 1.0000 Uiso
H53 H -0.3992 0.6072 -0.0955 0.0314 1.0000 Uiso
H61 H 0.0203 0.0796 0.2854 0.0296 1.0000 Uiso
H62 H -0.2004 0.2586 0.2407 0.0296 1.0000 Uiso
H63 H -0.0477 0.1854 0.1556 0.0296 1.0000 Uiso
H71 H 0.4402 0.0709 0.4195 0.0330 1.0000 Uiso
H72 H 0.2403 0.0383 0.4259 0.0330 1.0000 Uiso
H73 H 0.3820 -0.0047 0.3312 0.0330 1.0000 Uiso
H81 H 0.8676 0.3653 0.4827 0.0318 1.0000 Uiso
H82 H 0.6734 0.3320 0.5199 0.0318 1.0000 Uiso
H83 H 0.8114 0.2290 0.4389 0.0318 1.0000 Uiso

loop_
_atom_site_aniso_label
_atom_site_aniso_U_11
_atom_site_aniso_U_22
_atom_site_aniso_U_33
_atom_site_aniso_U_23
_atom_site_aniso_U_13
_atom_site_aniso_U_12
Ga1 0.01425(10) 0.01409(10) 0.01968(11) -0.00612(7) 0.00158(7) -0.00789(8)
Cl1 0.0226(2) 0.0252(2) 0.0284(2) -0.01410(18) 0.00964(17) -0.01400(18)
S1 0.0263(2) 0.0189(2) 0.0224(2) -0.00184(18) -0.00368(18) -0.01422(19)
C1 0.0152(8) 0.0188(8) 0.0214(9) -0.0076(7) 0.0010(6) -0.0087(7)
N1 0.0170(7) 0.0168(7) 0.0235(8) -0.0074(6) -0.0007(6) -0.0092(6)
N2 0.0154(7) 0.0174(7) 0.0194(7) -0.0067(6) 0.0016(6) -0.0087(6)
C2 0.0176(8) 0.0170(8) 0.0215(9) -0.0085(7) 0.0033(7) -0.0091(7)
C3 0.0202(8) 0.0177(8) 0.0185(8) -0.0060(7) 0.0018(7) -0.0101(7)
N3 0.0153(7) 0.0176(7) 0.0193(7) -0.0061(6) 0.0009(6) -0.0086(6)
N4 0.0173(7) 0.0196(7) 0.0212(8) -0.0065(6) -0.0010(6) -0.0094(6)
C4 0.0166(8) 0.0204(8) 0.0185(8) -0.0091(7) 0.0038(6) -0.0091(7)
S2 0.0169(2) 0.0189(2) 0.0258(2) -0.00359(18) 0.00033(17) -0.01137(17)
N5 0.0218(8) 0.0188(8) 0.0252(8) -0.0038(7) -0.0052(6) -0.0099(6)
C5 0.0238(9) 0.0284(10) 0.0261(10) -0.0093(8) -0.0029(7) -0.0137(8)
C6 0.0251(9) 0.0196(9) 0.0294(10) -0.0095(8) 0.0014(7) -0.0150(8)
C7 0.0306(10) 0.0189(9) 0.0330(11) 0.0005(8) -0.0089(9) -0.0125(8)
N6 0.0199(8) 0.0247(8) 0.0244(8) -0.0058(7) -0.0001(6) -0.0138(7)
C8 0.0224(9) 0.0351(11) 0.0220(9) -0.0072(8) -0.0030(7) -0.0133(8)

loop_
_atom_type_symbol
_atom_type_scat_dispersion_real
_atom_type_scat_dispersion_imag
_atom_type_scat_Cromer_Mann_a1
_atom_type_scat_Cromer_Mann_b1
_atom_type_scat_Cromer_Mann_a2
_atom_type_scat_Cromer_Mann_b2
_atom_type_scat_Cromer_Mann_a3
_atom_type_scat_Cromer_Mann_b3
_atom_type_scat_Cromer_Mann_a4
_atom_type_scat_Cromer_Mann_b4
_atom_type_scat_Cromer_Mann_c
_atom_type_scat_source
'C ' 0.0033 0.0016 2.3100 20.8439 1.0200 10.2075 1.5886 0.5687 0.8650 51.6512 0.2156 International_Tables_Vol_IV_Table_2.2B
'H ' 0.0000 0.0000 0.4930 10.5109 0.3229 26.1257 0.1402 3.1424 0.0408 57.7998 0.0030 International_Tables_Vol_IV_Table_2.2B
'Cl ' 0.1484 0.1585 11.4604 0.0104 7.1964 1.1662 6.2556 18.5194 1.6455 47.7784 -9.5574 International_Tables_Vol_IV_Table_2.2B
'Ga ' 0.2307 1.6083 15.2354 3.0669 6.7006 0.2412 4.3591 10.7805 2.9623 61.4135 1.7189 International_Tables_Vol_IV_Table_2.2B
'N ' 0.0061 0.0033 12.2126 0.0057 3.1322 9.8933 2.0125 28.9975 1.1663 0.5826 -11.5290 International_Tables_Vol_IV_Table_2.2B
'S ' 0.1246 0.1234 6.9053 1.4679 5.2034 22.2151 1.4379 0.2536 1.5863 56.1720 0.8669 International_Tables_Vol_IV_Table_2.2B

loop_
_geom_angle_atom_site_label_1
_geom_angle_site_symmetry_1
_geom_angle_atom_site_label_2
_geom_angle_site_symmetry_2
_geom_angle_atom_site_label_3
_geom_angle_site_symmetry_3
_geom_angle
_geom_angle_publ_flag
Cl1 . Ga1 . S1 . 105.13(2) yes
Cl1 . Ga1 . N2 . 101.45(4) yes
S1 . Ga1 . N2 . 82.47(4) yes
Cl1 . Ga1 . N3 . 99.31(5) yes
S1 . Ga1 . N3 . 150.19(5) yes
N2 . Ga1 . N3 . 76.09(6) yes
Cl1 . Ga1 . S2 . 108.891(19) yes
S1 . Ga1 . S2 . 105.250(18) yes
N2 . Ga1 . S2 . 145.07(4) yes
N3 . Ga1 . S2 . 82.20(4) yes
Ga1 . S1 . C1 . 94.64(6) yes
S1 . C1 . N1 . 126.65(14) yes
S1 . C1 . N5 . 115.75(14) yes
N1 . C1 . N5 . 117.58(17) yes
C1 . N1 . N2 . 111.39(15) yes
Ga1 . N2 . N1 . 122.14(11) yes
Ga1 . N2 . C2 . 117.00(12) yes
N1 . N2 . C2 . 120.28(15) yes
N2 . C2 . C3 . 113.66(16) yes
N2 . C2 . C6 . 122.88(17) yes
C3 . C2 . C6 . 123.40(16) yes
C2 . C3 . N3 . 114.27(16) yes
C2 . C3 . C7 . 122.11(16) yes
N3 . C3 . C7 . 123.50(17) yes
Ga1 . N3 . C3 . 117.05(13) yes
Ga1 . N3 . N4 . 121.79(12) yes
C3 . N3 . N4 . 121.14(16) yes
N3 . N4 . C4 . 111.48(15) yes
N4 . C4 . S2 . 126.38(14) yes
N4 . C4 . N6 . 117.74(17) yes
S2 . C4 . N6 . 115.87(14) yes
Ga1 . S2 . C4 . 94.48(6) yes
C1 . N5 . C5 . 122.81(17) yes
C1 . N5 . H1 . 117(2) no
C5 . N5 . H1 . 119(2) no
N5 . C5 . H51 . 109.467 no
N5 . C5 . H52 . 109.467 no
H51 . C5 . H52 . 109.476 no
N5 . C5 . H53 . 109.467 no
H51 . C5 . H53 . 109.475 no
H52 . C5 . H53 . 109.476 no
C2 . C6 . H61 . 109.467 no
C2 . C6 . H62 . 109.467 no
H61 . C6 . H62 . 109.476 no
C2 . C6 . H63 . 109.467 no
H61 . C6 . H63 . 109.476 no
H62 . C6 . H63 . 109.476 no
C3 . C7 . H71 . 109.467 no
C3 . C7 . H72 . 109.466 no
H71 . C7 . H72 . 109.475 no
C3 . C7 . H73 . 109.467 no
H71 . C7 . H73 . 109.476 no
H72 . C7 . H73 . 109.476 no
C4 . N6 . C8 . 123.30(17) yes
C4 . N6 . H2 . 118.9(19) no
C8 . N6 . H2 . 117.8(19) no
N6 . C8 . H81 . 109.467 no
N6 . C8 . H82 . 109.467 no
H81 . C8 . H82 . 109.476 no
N6 . C8 . H83 . 109.467 no
H81 . C8 . H83 . 109.476 no
H82 . C8 . H83 . 109.476 no

loop_
_geom_bond_atom_site_label_1
_geom_bond_site_symmetry_1
_geom_bond_atom_site_label_2
_geom_bond_site_symmetry_2
_geom_bond_distance
_geom_bond_publ_flag
Ga1 . Cl1 . 2.2415(5) yes
Ga1 . S1 . 2.3009(5) yes
Ga1 . N2 . 2.0538(15) yes
Ga1 . N3 . 2.0638(15) yes
Ga1 . S2 . 2.3065(5) yes
S1 . C1 . 1.7570(18) yes
C1 . N1 . 1.327(2) yes
C1 . N5 . 1.341(2) yes
N1 . N2 . 1.363(2) yes
N2 . C2 . 1.300(2) yes
C2 . C3 . 1.483(2) yes
C2 . C6 . 1.489(2) yes
C3 . N3 . 1.292(2) yes
C3 . C7 . 1.492(3) yes
N3 . N4 . 1.367(2) yes
N4 . C4 . 1.328(2) yes
C4 . S2 . 1.7634(19) yes
C4 . N6 . 1.339(2) yes
N5 . C5 . 1.454(2) yes
N5 . H1 . 0.80(3) no
C5 . H51 . 1.000 no
C5 . H52 . 1.000 no
C5 . H53 . 1.000 no
C6 . H61 . 1.000 no
C6 . H62 . 1.000 no
C6 . H63 . 1.000 no
C7 . H71 . 1.000 no
C7 . H72 . 1.000 no
C7 . H73 . 1.000 no
N6 . C8 . 1.454(3) yes
N6 . H2 . 0.84(3) no
C8 . H81 . 1.000 no
C8 . H82 . 1.000 no
C8 . H83 . 1.000 no

loop_
_geom_hbond_atom_site_label_D
_geom_hbond_atom_site_label_H
_geom_hbond_atom_site_label_A
_geom_hbond_site_symmetry_A
_geom_hbond_distance_DH
_geom_hbond_distance_HA
_geom_hbond_distance_DA
_geom_hbond_angle_DHA
_geom_hbond_publ_flag
N6 H2 Cl1 1_655 0.84(3) 2.51(3) 3.3151(18) 161(3) yes
